data_1574219
loop_
_publ_author_name
'Maity, Anirban'
'Balanna, Kuruva'
'Daniliuc, Constantin G.'
'Studer, Armido'

_publ_section_title
;
 Diastereoselective 1,3-nitrooxygenation of bicyclo[1.1.0]butanes
;
_journal_issue 17
_journal_name_full 'Chemical Science'
_journal_page_first 7264
_journal_page_last 7269
_journal_paper_doi 10.1039/D4SC08753D
_journal_volume 16
_journal_year 2025
_chemical_absolute_configuration ad
_chemical_formula_sum 'C24 H30 N2 O4'
_chemical_formula_weight 410.50
_space_group_crystal_system orthorhombic
_space_group_IT_number 19
_space_group_name_Hall 'P 2ac 2ab'
_space_group_name_H-M_alt 'P 21 21 21'
_atom_sites_solution_hydrogens geom
_atom_sites_solution_primary direct
_audit_creation_method 'APEX4 v2022.10-1'
_audit_update_record
;
2024-12-18 deposited with the CCDC.	2025-03-25 downloaded from the CCDC.
;
_cell_angle_alpha 90
_cell_angle_beta 90
_cell_angle_gamma 90
_cell_formula_units_Z 4
_cell_length_a 8.4366(2)
_cell_length_b 11.2441(2)
_cell_length_c 22.9481(5)
_cell_measurement_reflns_used 9889
_cell_measurement_temperature 100.(2)
_cell_measurement_theta_max 66.5672
_cell_measurement_theta_min 3.8525
_cell_volume 2176.90(8)
_computing_cell_refinement 'SAINT V8.40B (Bruker AXS LLC, 2019)'
_computing_data_collection 'Bruker APEX4 v2022.10-1 Photon III'
_computing_data_reduction 'SAINT V8.40B (Bruker AXS LLC, 2019)'
_computing_molecular_graphics 'shelXle (C.B. Huebschle, rev 1380)'
_computing_publication_material 'SHELXT 2011/1 (Sheldrick, 2018)'
_computing_structure_refinement 'SHELXL-2019/1 (Sheldrick, 2018)'
_computing_structure_solution 'SHELXT 2019/1 (Sheldrick, 2018)'
_diffrn_ambient_temperature 100.(2)
_diffrn_detector_area_resol_mean 7.3910
_diffrn_measured_fraction_theta_full 0.985
_diffrn_measured_fraction_theta_max 0.985
_diffrn_measurement_device 'Bruker D8 Venture Photon III'
_diffrn_measurement_device_type 'single crystal diffractometer'
_diffrn_measurement_method 'phi/omega scans'
_diffrn_radiation_monochromator 'MX mirror'
_diffrn_radiation_probe x-ray
_diffrn_radiation_type CuK\a
_diffrn_radiation_wavelength 1.54178
_diffrn_reflns_av_R_equivalents 0.0439
_diffrn_reflns_av_unetI/netI 0.0274
_diffrn_reflns_limit_h_max 10
_diffrn_reflns_limit_h_min -10
_diffrn_reflns_limit_k_max 13
_diffrn_reflns_limit_k_min -13
_diffrn_reflns_limit_l_max 26
_diffrn_reflns_limit_l_min -27
_diffrn_reflns_number 22885
_diffrn_reflns_theta_full 66.65
_diffrn_reflns_theta_max 66.65
_diffrn_reflns_theta_min 3.85
_diffrn_source 'Cu ImS'
_diffrn_source_current 1.0
_diffrn_source_power 0.05
_diffrn_source_type 'micro focus tube'
_diffrn_source_voltage 50
_exptl_absorpt_coefficient_mu 0.687
_exptl_absorpt_correction_T_max 0.96
_exptl_absorpt_correction_T_min 0.84
_exptl_absorpt_correction_type multi-scan
_exptl_absorpt_process_details
;
Krause, L., Herbst-Irmer, R., Sheldrick, G. M., Stalke, D. (2015).
"Comparison of silver and molybdenum microfocus X-ray sources for
single-crystal structure determination"
J. Appl. Cryst. 48, 3-10. doi:10.1107/S1600576714022985
;
_exptl_crystal_colour colourless
_exptl_crystal_density_diffrn 1.253
_exptl_crystal_density_method 'not measured'
_exptl_crystal_description prism
_exptl_crystal_F_000 880
_exptl_crystal_size_max 0.173
_exptl_crystal_size_mid 0.156
_exptl_crystal_size_min 0.063
_refine_diff_density_max 0.158
_refine_diff_density_min -0.139
_refine_ls_abs_structure_details
;

Flack x determined using 1491 quotients [(I+)-(I-)]/[(I+)+(I-)]
(Parsons, Flack and Wagner, Acta Cryst. B69 (2013) 249-259).
;
_refine_ls_abs_structure_Flack 0.01(8)
_refine_ls_extinction_method none
_refine_ls_goodness_of_fit_ref 1.053
_refine_ls_hydrogen_treatment constr
_refine_ls_matrix_type full
_refine_ls_number_parameters 297
_refine_ls_number_reflns 3797
_refine_ls_number_restraints 66
_refine_ls_restrained_S_all 1.051
_refine_ls_R_factor_all 0.0315
_refine_ls_R_factor_gt 0.0291
_refine_ls_shift/su_max 0.000
_refine_ls_shift/su_mean 0.000
_refine_ls_structure_factor_coef Fsqd
_refine_ls_weighting_details 'w=1/[\s^2^(Fo^2^)+(0.0302P)^2^+0.4672P] where P=(Fo^2^+2Fc^2^)/3'
_refine_ls_weighting_scheme calc
_refine_ls_wR_factor_gt 0.0685
_refine_ls_wR_factor_ref 0.0699
_reflns_Friedel_coverage 0.739
_reflns_Friedel_fraction_full 0.988
_reflns_Friedel_fraction_max 0.988
_reflns_number_gt 3598
_reflns_number_total 3797
_reflns_threshold_expression 'I > 2\s(I)'
_cod_data_source_file d4sc08753d2.cif
_cod_data_source_block stu10640_2
_cod_depositor_comments 'Adding full bibliography for 1574219.cif.'
_cod_database_code 1574219

loop_
_space_group_symop_operation_xyz
'x, y, z'
'-x+1/2, -y, z+1/2'
'-x, y+1/2, -z+1/2'
'x+1/2, -y+1/2, -z'

loop_
_atom_site_type_symbol
_atom_site_label
_atom_site_fract_x
_atom_site_fract_y
_atom_site_fract_z
_atom_site_U_iso_or_equiv
_atom_site_adp_type
_atom_site_calc_flag
_atom_site_refinement_flags_adp
_atom_site_refinement_flags_occupancy
_atom_site_refinement_flags_posn
_atom_site_occupancy
_atom_site_disorder_assembly
_atom_site_disorder_group
N N2 0.68161(18) 0.54661(13) 0.45491(6) 0.0155(3) Uani d . . . 1.000000 . .
C C1 0.3723(2) 0.56237(17) 0.32180(8) 0.0216(4) Uani d U . D 1.000000 . .
H H1 0.290739 0.505629 0.306737 0.026000 Uiso calc U P R 0.67(4) A 1
H H1A 0.286179 0.511623 0.305120 0.026000 Uiso calc U P R 0.33(4) A 2
N N1 0.3255(17) 0.6873(7) 0.3088(5) 0.0195(13) Uani d U P D 0.67(4) A 1
O O1 0.4335(15) 0.7534(12) 0.2920(6) 0.0288(15) Uani d U P D 0.67(4) A 1
O O2 0.1878(14) 0.7182(11) 0.3153(6) 0.0322(15) Uani d U P D 0.67(4) A 1
N N1A 0.364(3) 0.6935(14) 0.3025(8) 0.0195(13) Uani d U P D 0.33(4) A 2
O O1A 0.227(3) 0.731(2) 0.3094(13) 0.036(4) Uani d U P D 0.33(4) A 2
O O2A 0.476(3) 0.757(2) 0.2885(12) 0.038(4) Uani d U P D 0.33(4) A 2
O O3 0.34910(16) 0.30489(12) 0.36769(6) 0.0252(3) Uani d . . . 1.000000 . .
O O4 0.68475(14) 0.47004(11) 0.40344(5) 0.0167(3) Uani d . . . 1.000000 . .
C C2 0.3992(2) 0.54311(17) 0.38769(8) 0.0188(4) Uani d . . . 1.000000 . .
H H2A 0.430328 0.616028 0.408989 0.023000 Uiso calc U . R 1.000000 . .
H H2B 0.310812 0.501772 0.407565 0.023000 Uiso calc U . R 1.000000 . .
C C3 0.5392(2) 0.46148(16) 0.37192(8) 0.0158(4) Uani d . . . 1.000000 . .
C C4 0.5388(2) 0.51598(17) 0.30920(8) 0.0192(4) Uani d . . . 1.000000 . .
H H4A 0.618752 0.579314 0.303268 0.023000 Uiso calc U . R 1.000000 . .
H H4B 0.543445 0.456104 0.277620 0.023000 Uiso calc U . R 1.000000 . .
C C5 0.4897(2) 0.33009(16) 0.36628(8) 0.0176(4) Uani d . . . 1.000000 . .
C C11 0.6109(2) 0.23733(17) 0.35338(8) 0.0176(4) Uani d . . . 1.000000 . .
C C12 0.5595(2) 0.11652(17) 0.35047(8) 0.0206(4) Uani d . . . 1.000000 . .
H H12 0.453387 0.096992 0.360443 0.025000 Uiso calc U . R 1.000000 . .
C C13 0.6613(2) 0.02879(17) 0.33352(8) 0.0221(4) Uani d . . . 1.000000 . .
H H13 0.625058 -0.051133 0.331943 0.027000 Uiso calc U . R 1.000000 . .
C C14 0.8204(2) 0.05505(16) 0.31821(8) 0.0203(4) Uani d . . . 1.000000 . .
C C15 0.9284(3) -0.03296(17) 0.29819(8) 0.0254(5) Uani d . . . 1.000000 . .
H H15 0.895000 -0.113424 0.295318 0.031000 Uiso calc U . R 1.000000 . .
C C16 1.0801(3) -0.00294(19) 0.28301(9) 0.0273(5) Uani d . . . 1.000000 . .
H H16 1.150235 -0.062357 0.268801 0.033000 Uiso calc U . R 1.000000 . .
C C17 1.1332(3) 0.11566(19) 0.28831(9) 0.0249(4) Uani d . . . 1.000000 . .
H H17 1.239296 0.135406 0.278334 0.030000 Uiso calc U . R 1.000000 . .
C C18 1.0323(2) 0.20217(18) 0.30778(8) 0.0212(4) Uani d . . . 1.000000 . .
H H18 1.069375 0.281549 0.311684 0.025000 Uiso calc U . R 1.000000 . .
C C19 0.8734(2) 0.17489(17) 0.32218(8) 0.0187(4) Uani d . . . 1.000000 . .
C C20 0.7653(2) 0.26429(16) 0.33975(8) 0.0172(4) Uani d . . . 1.000000 . .
H H20 0.800247 0.344454 0.342161 0.021000 Uiso calc U . R 1.000000 . .
C C21 0.6781(2) 0.46638(16) 0.50720(8) 0.0208(4) Uani d . . . 1.000000 . .
C C22 0.6989(2) 0.54526(18) 0.56108(8) 0.0242(4) Uani d . . . 1.000000 . .
H H22A 0.603878 0.596092 0.565462 0.029000 Uiso calc U . R 1.000000 . .
H H22B 0.706126 0.493903 0.596026 0.029000 Uiso calc U . R 1.000000 . .
C C23 0.8444(3) 0.62396(18) 0.55849(9) 0.0249(4) Uani d . . . 1.000000 . .
H H23A 0.941256 0.574357 0.556923 0.030000 Uiso calc U . R 1.000000 . .
H H23B 0.849868 0.674499 0.593757 0.030000 Uiso calc U . R 1.000000 . .
C C24 0.8340(2) 0.70163(17) 0.50431(9) 0.0219(4) Uani d . . . 1.000000 . .
H H24A 0.929578 0.752512 0.502125 0.026000 Uiso calc U . R 1.000000 . .
H H24B 0.740573 0.754453 0.507696 0.026000 Uiso calc U . R 1.000000 . .
C C25 0.8203(2) 0.62883(16) 0.44780(8) 0.0189(4) Uani d . . . 1.000000 . .
C C26 0.8006(3) 0.36508(18) 0.50672(10) 0.0318(5) Uani d . . . 1.000000 . .
H H26A 0.796761 0.323973 0.469092 0.048000 Uiso calc U . R 1.000000 . .
H H26B 0.776228 0.308653 0.538012 0.048000 Uiso calc U . R 1.000000 . .
H H26C 0.906851 0.398071 0.512762 0.048000 Uiso calc U . R 1.000000 . .
C C27 0.5130(3) 0.4119(2) 0.51032(9) 0.0309(5) Uani d . . . 1.000000 . .
H H27A 0.433249 0.474875 0.506604 0.046000 Uiso calc U . R 1.000000 . .
H H27B 0.499611 0.371394 0.547801 0.046000 Uiso calc U . R 1.000000 . .
H H27C 0.499810 0.354518 0.478555 0.046000 Uiso calc U . R 1.000000 . .
C C28 0.9795(2) 0.5694(2) 0.43283(10) 0.0285(5) Uani d . . . 1.000000 . .
H H28A 1.021822 0.529937 0.467570 0.043000 Uiso calc U . R 1.000000 . .
H H28B 1.054687 0.630001 0.419472 0.043000 Uiso calc U . R 1.000000 . .
H H28C 0.963275 0.510545 0.401922 0.043000 Uiso calc U . R 1.000000 . .
C C29 0.7802(3) 0.71471(19) 0.39841(9) 0.0273(5) Uani d . . . 1.000000 . .
H H29A 0.789699 0.673442 0.360962 0.041000 Uiso calc U . R 1.000000 . .
H H29B 0.853745 0.782161 0.399317 0.041000 Uiso calc U . R 1.000000 . .
H H29C 0.671445 0.743658 0.403265 0.041000 Uiso calc U . R 1.000000 . .

loop_
_atom_site_aniso_label
_atom_site_aniso_U_11
_atom_site_aniso_U_22
_atom_site_aniso_U_33
_atom_site_aniso_U_12
_atom_site_aniso_U_13
_atom_site_aniso_U_23
N2 0.0196(8) 0.0137(7) 0.0132(8) -0.0001(6) 0.0008(6) -0.0036(6)
C1 0.0279(10) 0.0166(9) 0.0201(10) 0.0024(8) -0.0062(8) -0.0011(8)
N1 0.022(4) 0.0223(11) 0.015(2) 0.0036(19) 0.000(2) -0.0008(11)
O1 0.033(4) 0.024(2) 0.030(2) -0.007(3) 0.001(3) 0.0046(15)
O2 0.028(3) 0.033(2) 0.036(3) 0.013(3) -0.003(3) 0.0002(18)
N1A 0.022(4) 0.0223(11) 0.015(2) 0.0036(19) 0.000(2) -0.0008(11)
O1A 0.030(8) 0.038(6) 0.040(6) 0.018(6) -0.008(6) -0.003(4)
O2A 0.054(9) 0.024(4) 0.037(5) -0.010(6) -0.008(7) 0.009(3)
O3 0.0178(7) 0.0239(7) 0.0339(8) -0.0031(6) -0.0005(6) -0.0003(6)
O4 0.0153(6) 0.0186(6) 0.0163(6) 0.0027(5) -0.0021(5) -0.0064(5)
C2 0.0190(9) 0.0201(9) 0.0175(9) 0.0048(7) -0.0010(7) -0.0001(8)
C3 0.0158(9) 0.0176(9) 0.0139(9) 0.0002(7) -0.0004(7) 0.0004(7)
C4 0.0240(10) 0.0173(9) 0.0164(9) -0.0024(7) 0.0005(8) 0.0015(8)
C5 0.0189(10) 0.0201(9) 0.0137(9) -0.0018(8) -0.0014(7) 0.0009(8)
C11 0.0223(10) 0.0165(9) 0.0139(9) -0.0018(7) -0.0015(7) 0.0004(7)
C12 0.0240(10) 0.0198(9) 0.0179(9) -0.0037(8) 0.0001(8) 0.0020(8)
C13 0.0324(11) 0.0139(9) 0.0201(10) -0.0026(8) -0.0018(8) 0.0011(8)
C14 0.0306(11) 0.0176(9) 0.0126(9) 0.0023(8) -0.0031(8) 0.0006(7)
C15 0.0424(12) 0.0165(9) 0.0174(10) 0.0057(9) -0.0001(9) -0.0018(8)
C16 0.0358(12) 0.0267(11) 0.0194(10) 0.0129(9) 0.0025(9) -0.0010(8)
C17 0.0238(10) 0.0312(10) 0.0196(10) 0.0081(9) 0.0000(8) -0.0013(9)
C18 0.0228(10) 0.0236(10) 0.0173(10) 0.0015(8) -0.0018(8) -0.0004(8)
C19 0.0237(10) 0.0204(9) 0.0121(9) 0.0013(8) -0.0028(7) 0.0001(7)
C20 0.0225(9) 0.0150(9) 0.0143(9) -0.0004(7) -0.0019(7) -0.0016(7)
C21 0.0281(10) 0.0180(9) 0.0162(9) 0.0007(8) -0.0034(8) 0.0033(8)
C22 0.0293(11) 0.0261(10) 0.0173(10) 0.0031(9) -0.0009(8) 0.0011(8)
C23 0.0305(11) 0.0262(10) 0.0181(10) 0.0009(9) -0.0056(9) -0.0067(8)
C24 0.0209(9) 0.0202(9) 0.0245(10) -0.0023(8) -0.0004(8) -0.0049(8)
C25 0.0146(9) 0.0208(9) 0.0213(10) -0.0024(7) -0.0005(8) -0.0019(8)
C26 0.0472(14) 0.0212(10) 0.0269(11) 0.0070(10) -0.0119(10) 0.0005(9)
C27 0.0384(12) 0.0344(12) 0.0198(10) -0.0145(10) -0.0025(9) 0.0074(9)
C28 0.0181(10) 0.0377(12) 0.0297(11) -0.0007(9) 0.0015(9) -0.0095(9)
C29 0.0299(11) 0.0260(10) 0.0259(11) -0.0106(9) -0.0009(9) 0.0026(9)

loop_
_atom_type_symbol
_atom_type_description
_atom_type_scat_dispersion_real
_atom_type_scat_dispersion_imag
_atom_type_scat_source
C C 0.0181 0.0091 'International Tables Vol C Tables 4.2.6.8 and 6.1.1.4'
H H 0.0000 0.0000 'International Tables Vol C Tables 4.2.6.8 and 6.1.1.4'
N N 0.0311 0.0180 'International Tables Vol C Tables 4.2.6.8 and 6.1.1.4'
O O 0.0492 0.0322 'International Tables Vol C Tables 4.2.6.8 and 6.1.1.4'

loop_
_geom_angle_atom_site_label_1
_geom_angle_atom_site_label_2
_geom_angle_atom_site_label_3
_geom_angle_site_symmetry_1
_geom_angle_site_symmetry_3
_geom_angle
_geom_angle_publ_flag
O4 N2 C25 . . 105.13(12) ?
O4 N2 C21 . . 106.98(12) ?
C25 N2 C21 . . 118.19(14) ?
N1 C1 C4 . . 121.9(6) ?
C4 C1 N1A . . 108.5(9) ?
N1 C1 C2 . . 111.5(4) ?
C4 C1 C2 . . 90.13(14) ?
N1A C1 C2 . . 115.0(7) ?
N1 C1 H1 . . 110.500000 ?
C4 C1 H1 . . 110.500000 ?
C2 C1 H1 . . 110.500000 ?
C4 C1 H1A . . 113.700000 ?
N1A C1 H1A . . 113.700000 ?
C2 C1 H1A . . 113.700000 ?
O2 N1 O1 . . 124.5(8) ?
O2 N1 C1 . . 119.8(9) ?
O1 N1 C1 . . 115.7(10) ?
O2A N1A O1A . . 123.9(17) ?
O2A N1A C1 . . 126.3(16) ?
O1A N1A C1 . . 109.4(15) ?
C3 O4 N2 . . 115.68(12) ?
C3 C2 C1 . . 88.06(14) ?
C3 C2 H2A . . 114.000000 ?
C1 C2 H2A . . 114.000000 ?
C3 C2 H2B . . 114.000000 ?
C1 C2 H2B . . 114.000000 ?
H2A C2 H2B . . 111.200000 ?
O4 C3 C2 . . 120.03(15) ?
O4 C3 C5 . . 109.88(14) ?
C2 C3 C5 . . 112.57(15) ?
O4 C3 C4 . . 116.18(14) ?
C2 C3 C4 . . 88.92(14) ?
C5 C3 C4 . . 107.33(14) ?
C1 C4 C3 . . 87.79(14) ?
C1 C4 H4A . . 114.000000 ?
C3 C4 H4A . . 114.000000 ?
C1 C4 H4B . . 114.000000 ?
C3 C4 H4B . . 114.000000 ?
H4A C4 H4B . . 111.200000 ?
O3 C5 C11 . . 120.64(17) ?
O3 C5 C3 . . 118.93(16) ?
C11 C5 C3 . . 120.15(15) ?
C20 C11 C12 . . 119.15(17) ?
C20 C11 C5 . . 122.77(17) ?
C12 C11 C5 . . 117.87(16) ?
C13 C12 C11 . . 120.69(18) ?
C13 C12 H12 . . 119.700000 ?
C11 C12 H12 . . 119.700000 ?
C12 C13 C14 . . 121.04(17) ?
C12 C13 H13 . . 119.500000 ?
C14 C13 H13 . . 119.500000 ?
C13 C14 C15 . . 122.80(18) ?
C13 C14 C19 . . 118.57(17) ?
C15 C14 C19 . . 118.62(18) ?
C16 C15 C14 . . 120.66(19) ?
C16 C15 H15 . . 119.700000 ?
C14 C15 H15 . . 119.700000 ?
C15 C16 C17 . . 120.51(19) ?
C15 C16 H16 . . 119.700000 ?
C17 C16 H16 . . 119.700000 ?
C18 C17 C16 . . 120.1(2) ?
C18 C17 H17 . . 119.900000 ?
C16 C17 H17 . . 119.900000 ?
C17 C18 C19 . . 120.81(19) ?
C17 C18 H18 . . 119.600000 ?
C19 C18 H18 . . 119.600000 ?
C18 C19 C20 . . 121.53(18) ?
C18 C19 C14 . . 119.21(17) ?
C20 C19 C14 . . 119.26(17) ?
C11 C20 C19 . . 121.26(18) ?
C11 C20 H20 . . 119.400000 ?
C19 C20 H20 . . 119.400000 ?
N2 C21 C27 . . 107.28(15) ?
N2 C21 C22 . . 107.16(14) ?
C27 C21 C22 . . 107.44(17) ?
N2 C21 C26 . . 115.22(16) ?
C27 C21 C26 . . 108.50(17) ?
C22 C21 C26 . . 110.93(16) ?
C23 C22 C21 . . 113.56(16) ?
C23 C22 H22A . . 108.900000 ?
C21 C22 H22A . . 108.900000 ?
C23 C22 H22B . . 108.900000 ?
C21 C22 H22B . . 108.900000 ?
H22A C22 H22B . . 107.700000 ?
C22 C23 C24 . . 108.71(16) ?
C22 C23 H23A . . 109.900000 ?
C24 C23 H23A . . 109.900000 ?
C22 C23 H23B . . 109.900000 ?
C24 C23 H23B . . 109.900000 ?
H23A C23 H23B . . 108.300000 ?
C23 C24 C25 . . 112.82(15) ?
C23 C24 H24A . . 109.000000 ?
C25 C24 H24A . . 109.000000 ?
C23 C24 H24B . . 109.000000 ?
C25 C24 H24B . . 109.000000 ?
H24A C24 H24B . . 107.800000 ?
N2 C25 C29 . . 107.30(15) ?
N2 C25 C24 . . 107.14(15) ?
C29 C25 C24 . . 107.81(16) ?
N2 C25 C28 . . 115.95(15) ?
C29 C25 C28 . . 107.60(17) ?
C24 C25 C28 . . 110.73(16) ?
C21 C26 H26A . . 109.500000 ?
C21 C26 H26B . . 109.500000 ?
H26A C26 H26B . . 109.500000 ?
C21 C26 H26C . . 109.500000 ?
H26A C26 H26C . . 109.500000 ?
H26B C26 H26C . . 109.500000 ?
C21 C27 H27A . . 109.500000 ?
C21 C27 H27B . . 109.500000 ?
H27A C27 H27B . . 109.500000 ?
C21 C27 H27C . . 109.500000 ?
H27A C27 H27C . . 109.500000 ?
H27B C27 H27C . . 109.500000 ?
C25 C28 H28A . . 109.500000 ?
C25 C28 H28B . . 109.500000 ?
H28A C28 H28B . . 109.500000 ?
C25 C28 H28C . . 109.500000 ?
H28A C28 H28C . . 109.500000 ?
H28B C28 H28C . . 109.500000 ?
C25 C29 H29A . . 109.500000 ?
C25 C29 H29B . . 109.500000 ?
H29A C29 H29B . . 109.500000 ?
C25 C29 H29C . . 109.500000 ?
H29A C29 H29C . . 109.500000 ?
H29B C29 H29C . . 109.500000 ?

loop_
_geom_bond_atom_site_label_1
_geom_bond_atom_site_label_2
_geom_bond_site_symmetry_2
_geom_bond_distance
_geom_bond_publ_flag
N2 O4 . 1.4617(19) ?
N2 C25 . 1.500(2) ?
N2 C21 . 1.502(2) ?
C1 N1 . 1.489(7) ?
C1 C4 . 1.526(3) ?
C1 N1A . 1.541(15) ?
C1 C2 . 1.544(3) ?
C1 H1 . 1.000000 ?
C1 H1A . 1.000000 ?
N1 O2 . 1.221(10) ?
N1 O1 . 1.238(11) ?
N1A O2A . 1.23(2) ?
N1A O1A . 1.24(2) ?
O3 C5 . 1.220(2) ?
O4 C3 . 1.428(2) ?
C2 C3 . 1.539(2) ?
C2 H2A . 0.990000 ?
C2 H2B . 0.990000 ?
C3 C5 . 1.541(3) ?
C3 C4 . 1.564(3) ?
C4 H4A . 0.990000 ?
C4 H4B . 0.990000 ?
C5 C11 . 1.490(3) ?
C11 C20 . 1.374(3) ?
C11 C12 . 1.427(3) ?
C12 C13 . 1.365(3) ?
C12 H12 . 0.950000 ?
C13 C14 . 1.419(3) ?
C13 H13 . 0.950000 ?
C14 C15 . 1.422(3) ?
C14 C19 . 1.423(3) ?
C15 C16 . 1.368(3) ?
C15 H15 . 0.950000 ?
C16 C17 . 1.412(3) ?
C16 H16 . 0.950000 ?
C17 C18 . 1.368(3) ?
C17 H17 . 0.950000 ?
C18 C19 . 1.415(3) ?
C18 H18 . 0.950000 ?
C19 C20 . 1.416(3) ?
C20 H20 . 0.950000 ?
C21 C27 . 1.523(3) ?
C21 C22 . 1.532(3) ?
C21 C26 . 1.538(3) ?
C22 C23 . 1.514(3) ?
C22 H22A . 0.990000 ?
C22 H22B . 0.990000 ?
C23 C24 . 1.522(3) ?
C23 H23A . 0.990000 ?
C23 H23B . 0.990000 ?
C24 C25 . 1.538(3) ?
C24 H24A . 0.990000 ?
C24 H24B . 0.990000 ?
C25 C29 . 1.527(3) ?
C25 C28 . 1.538(3) ?
C26 H26A . 0.980000 ?
C26 H26B . 0.980000 ?
C26 H26C . 0.980000 ?
C27 H27A . 0.980000 ?
C27 H27B . 0.980000 ?
C27 H27C . 0.980000 ?
C28 H28A . 0.980000 ?
C28 H28B . 0.980000 ?
C28 H28C . 0.980000 ?
C29 H29A . 0.980000 ?
C29 H29B . 0.980000 ?
C29 H29C . 0.980000 ?

loop_
_geom_torsion_atom_site_label_1
_geom_torsion_atom_site_label_2
_geom_torsion_atom_site_label_3
_geom_torsion_atom_site_label_4
_geom_torsion_site_symmetry_1
_geom_torsion_site_symmetry_2
_geom_torsion_site_symmetry_3
_geom_torsion_site_symmetry_4
_geom_torsion
_geom_torsion_publ_flag
C4 C1 N1 O2 . . . . 174.3(9) ?
C2 C1 N1 O2 . . . . -81.3(10) ?
C4 C1 N1 O1 . . . . -6.1(11) ?
C2 C1 N1 O1 . . . . 98.3(11) ?
C4 C1 N1A O2A . . . . -11.(3) ?
C2 C1 N1A O2A . . . . 88.(2) ?
C4 C1 N1A O1A . . . . 176.3(17) ?
C2 C1 N1A O1A . . . . -85.(2) ?
C25 N2 O4 C3 . . . . -128.70(14) ?
C21 N2 O4 C3 . . . . 104.83(16) ?
N1 C1 C2 C3 . . . . -141.9(6) ?
C4 C1 C2 C3 . . . . -17.20(14) ?
N1A C1 C2 C3 . . . . -127.7(10) ?
N2 O4 C3 C2 . . . . 8.3(2) ?
N2 O4 C3 C5 . . . . -124.53(14) ?
N2 O4 C3 C4 . . . . 113.41(16) ?
C1 C2 C3 O4 . . . . 136.70(16) ?
C1 C2 C3 C5 . . . . -91.58(16) ?
C1 C2 C3 C4 . . . . 16.77(13) ?
N1 C1 C4 C3 . . . . 132.6(4) ?
N1A C1 C4 C3 . . . . 133.4(8) ?
C2 C1 C4 C3 . . . . 16.92(13) ?
O4 C3 C4 C1 . . . . -140.24(15) ?
C2 C3 C4 C1 . . . . -16.98(13) ?
C5 C3 C4 C1 . . . . 96.36(15) ?
O4 C3 C5 O3 . . . . 144.92(17) ?
C2 C3 C5 O3 . . . . 8.3(2) ?
C4 C3 C5 O3 . . . . -87.9(2) ?
O4 C3 C5 C11 . . . . -41.1(2) ?
C2 C3 C5 C11 . . . . -177.73(15) ?
C4 C3 C5 C11 . . . . 86.05(19) ?
O3 C5 C11 C20 . . . . 166.54(18) ?
C3 C5 C11 C20 . . . . -7.3(3) ?
O3 C5 C11 C12 . . . . -8.1(3) ?
C3 C5 C11 C12 . . . . 178.01(17) ?
C20 C11 C12 C13 . . . . -1.0(3) ?
C5 C11 C12 C13 . . . . 173.85(17) ?
C11 C12 C13 C14 . . . . -0.2(3) ?
C12 C13 C14 C15 . . . . -177.51(19) ?
C12 C13 C14 C19 . . . . 1.5(3) ?
C13 C14 C15 C16 . . . . 178.91(18) ?
C19 C14 C15 C16 . . . . -0.1(3) ?
C14 C15 C16 C17 . . . . 1.5(3) ?
C15 C16 C17 C18 . . . . -1.1(3) ?
C16 C17 C18 C19 . . . . -0.8(3) ?
C17 C18 C19 C20 . . . . -176.97(18) ?
C17 C18 C19 C14 . . . . 2.2(3) ?
C13 C14 C19 C18 . . . . 179.19(17) ?
C15 C14 C19 C18 . . . . -1.8(3) ?
C13 C14 C19 C20 . . . . -1.6(3) ?
C15 C14 C19 C20 . . . . 177.42(17) ?
C12 C11 C20 C19 . . . . 0.9(3) ?
C5 C11 C20 C19 . . . . -173.74(17) ?
C18 C19 C20 C11 . . . . 179.65(17) ?
C14 C19 C20 C11 . . . . 0.4(3) ?
O4 N2 C21 C27 . . . . -72.88(17) ?
C25 N2 C21 C27 . . . . 168.87(15) ?
O4 N2 C21 C22 . . . . 172.00(14) ?
C25 N2 C21 C22 . . . . 53.8(2) ?
O4 N2 C21 C26 . . . . 48.04(19) ?
C25 N2 C21 C26 . . . . -70.2(2) ?
N2 C21 C22 C23 . . . . -53.9(2) ?
C27 C21 C22 C23 . . . . -168.88(16) ?
C26 C21 C22 C23 . . . . 72.7(2) ?
C21 C22 C23 C24 . . . . 57.8(2) ?
C22 C23 C24 C25 . . . . -58.0(2) ?
O4 N2 C25 C29 . . . . 70.96(17) ?
C21 N2 C25 C29 . . . . -169.82(15) ?
O4 N2 C25 C24 . . . . -173.49(14) ?
C21 N2 C25 C24 . . . . -54.27(19) ?
O4 N2 C25 C28 . . . . -49.29(19) ?
C21 N2 C25 C28 . . . . 69.9(2) ?
C23 C24 C25 N2 . . . . 54.5(2) ?
C23 C24 C25 C29 . . . . 169.69(16) ?
C23 C24 C25 C28 . . . . -72.8(2) ?
